data_4305327
loop_
_publ_author_name
'Anthony D'Al\'eo'
'Jide Xu'
'Evan G. Moore'
'Christoph J. Jocher'
'Kenneth N. Raymond'

_publ_contact_author_email raymond@socrates.berkeley.edu
_publ_contact_author_name 'Kenneth N. Raymond'
_publ_section_title
;
Aryl-Bridged 1-Hydroxypyridin-2-one: Sensitizer Ligands for Eu(III)
;
_journal_name_full 'Inorganic Chemistry'
_journal_page_first 6109
_journal_page_last 6111
_journal_paper_doi 10.1021/ic8003189
_journal_volume 47
_journal_year 2008
_chemical_formula_sum 'C20 H21 N5 O6'
_chemical_formula_weight 427.42
_chemical_name_systematic
; 
 ? 
;
_space_group_IT_number 14
_symmetry_cell_setting monoclinic
_symmetry_space_group_name_Hall '-P 2ybc'
_symmetry_space_group_name_H-M 'P 1 21/c 1'
_atom_sites_solution_hydrogens geom
_atom_sites_solution_primary direct
_atom_sites_solution_secondary difmap
_audit_creation_method SHELXL-97
_cell_angle_alpha 90.00
_cell_angle_beta 106.614(2)
_cell_angle_gamma 90.00
_cell_formula_units_Z 8
_cell_length_a 17.361(3)
_cell_length_b 10.3691(19)
_cell_length_c 23.216(4)
_cell_measurement_reflns_used 3728
_cell_measurement_temperature 128(2)
_cell_measurement_theta_max 25.773
_cell_measurement_theta_min 3.314
_cell_volume 4004.8(12)
_computing_cell_refinement 'SAINT V 6.22'
_computing_data_collection 'SMART V.5.618'
_computing_data_reduction 'SAINT V.6.22'
_computing_molecular_graphics 'SHELXTL (Siemens, 1996)'
_computing_publication_material CIFTAB
_computing_structure_refinement 'SHELXL-97 (Sheldrick, 1997)'
_computing_structure_solution 'SHELXS-97 (Sheldrick, 1990)'
_diffrn_ambient_temperature 128(2)
_diffrn_detector_area_resol_mean 83.66
_diffrn_measured_fraction_theta_full 0.993
_diffrn_measured_fraction_theta_max 0.993
_diffrn_measurement_device_type 'Brucker APEX I'
_diffrn_measurement_method \w/2\q-scans
_diffrn_radiation_monochromator graphite
_diffrn_radiation_source 'fine-focus sealed tube'
_diffrn_radiation_type MoK\a
_diffrn_radiation_wavelength 0.71073
_diffrn_reflns_av_R_equivalents 0.0327
_diffrn_reflns_av_sigmaI/netI 0.0491
_diffrn_reflns_limit_h_max 16
_diffrn_reflns_limit_h_min -20
_diffrn_reflns_limit_k_max 10
_diffrn_reflns_limit_k_min -12
_diffrn_reflns_limit_l_max 27
_diffrn_reflns_limit_l_min -27
_diffrn_reflns_number 17383
_diffrn_reflns_theta_full 24.71
_diffrn_reflns_theta_max 24.71
_diffrn_reflns_theta_min 3.26
_diffrn_standards_decay_% 0
_diffrn_standards_interval_count 0
_diffrn_standards_interval_time 0
_diffrn_standards_number 0
_exptl_absorpt_coefficient_mu 0.107
_exptl_absorpt_correction_T_max 0.9957
_exptl_absorpt_correction_T_min 0.9484
_exptl_absorpt_correction_type multi-scan
_exptl_absorpt_process_details 'SADABS V2.03'
_exptl_crystal_colour colorless
_exptl_crystal_density_diffrn 1.418
_exptl_crystal_density_method 'not measured'
_exptl_crystal_description needle
_exptl_crystal_F_000 1792
_exptl_crystal_size_max 0.50
_exptl_crystal_size_mid 0.08
_exptl_crystal_size_min 0.04
_refine_diff_density_max 0.220
_refine_diff_density_min -0.198
_refine_diff_density_rms 0.044
_refine_ls_extinction_method none
_refine_ls_goodness_of_fit_ref 1.006
_refine_ls_hydrogen_treatment constr
_refine_ls_matrix_type full
_refine_ls_number_parameters 559
_refine_ls_number_reflns 6778
_refine_ls_number_restraints 0
_refine_ls_restrained_S_all 1.006
_refine_ls_R_factor_all 0.0774
_refine_ls_R_factor_gt 0.0413
_refine_ls_shift/su_max 0.000
_refine_ls_shift/su_mean 0.000
_refine_ls_structure_factor_coef Fsqd
_refine_ls_weighting_details 'calc w=1/[\s^2^(Fo^2^)+(0.0560P)^2^+0.0000P] where P=(Fo^2^+2Fc^2^)/3'
_refine_ls_weighting_scheme calc
_refine_ls_wR_factor_gt 0.0893
_refine_ls_wR_factor_ref 0.1024
_reflns_number_gt 4544
_reflns_number_total 6778
_reflns_threshold_expression >2sigma(I)
_cod_data_source_file ic8003189-file005_2.cif
_cod_data_source_block 12phensx
_cod_depositor_comments
;
The following automatic conversions were performed:
'_symmetry_cell_setting' value 'Monoclinic' changed to 'monoclinic'
according to '/home/saulius/struct/CIF-dictionaries/cif_core.dic'
dictionary named 'cif_core.dic' version 2.4.1 from 2010-06-29.

Automatic conversion script
Id: cif_fix_enum 1527 2010-12-29 10:47:43Z saulius 
;
_cod_original_cell_volume 4004.9(13)
_cod_database_code 4305327

loop_
_symmetry_equiv_pos_as_xyz
'x, y, z'
'-x, y+1/2, -z+1/2'
'-x, -y, -z'
'x, -y-1/2, z-1/2'

loop_
_atom_site_label
_atom_site_type_symbol
_atom_site_fract_x
_atom_site_fract_y
_atom_site_fract_z
_atom_site_U_iso_or_equiv
_atom_site_adp_type
_atom_site_occupancy
_atom_site_symmetry_multiplicity
_atom_site_calc_flag
_atom_site_refinement_flags
_atom_site_disorder_assembly
_atom_site_disorder_group
O1 O 0.62380(8) 0.18943(13) 0.12736(6) 0.0291(4) Uani 1 1 d . . .
O2 O 0.52333(8) 0.17554(13) 0.02018(6) 0.0279(3) Uani 1 1 d . . .
O3 O 0.51909(9) 0.46547(15) -0.10385(7) 0.0415(4) Uani 1 1 d . . .
O4 O 0.31489(9) 0.21576(15) -0.03719(6) 0.0347(4) Uani 1 1 d . . .
O5 O 0.42381(8) 0.15006(13) 0.07975(6) 0.0299(4) Uani 1 1 d . . .
H5A H 0.4569 0.1581 0.0597 0.045 Uiso 1 1 calc R . .
O6 O 0.41460(9) -0.00813(15) 0.16567(6) 0.0397(4) Uani 1 1 d . . .
O9 O -0.23465(9) 0.07967(16) 0.33414(6) 0.0417(4) Uani 1 1 d . . .
O10 O -0.14381(8) 0.18356(13) 0.43265(6) 0.0306(4) Uani 1 1 d . . .
H10A H -0.0944 0.1814 0.4507 0.046 Uiso 1 1 calc R . .
O11 O -0.14827(8) 0.17459(14) 0.55959(6) 0.0308(4) Uani 1 1 d . . .
O12 O 0.11508(11) 0.38597(17) 0.64127(7) 0.0529(5) Uani 1 1 d . . .
O13 O 0.00572(8) 0.17886(13) 0.48708(6) 0.0252(3) Uani 1 1 d . . .
O14 O -0.00198(8) 0.27306(14) 0.38250(6) 0.0334(4) Uani 1 1 d . . .
N1 N 0.56991(9) 0.28317(16) 0.03531(7) 0.0248(4) Uani 1 1 d . . .
N2 N 0.46410(10) 0.27588(17) -0.08504(7) 0.0270(4) Uani 1 1 d . . .
H2B H 0.4708 0.2145 -0.0579 0.032 Uiso 1 1 calc R . .
N3 N 0.36473(10) 0.06727(16) -0.08869(7) 0.0265(4) Uani 1 1 d . . .
H3A H 0.3875 -0.0088 -0.0878 0.032 Uiso 1 1 calc R . .
N4 N 0.38253(9) 0.03533(16) 0.06472(7) 0.0239(4) Uani 1 1 d . . .
N5 N -0.17710(9) 0.06382(16) 0.43566(7) 0.0251(4) Uani 1 1 d . . .
N6 N -0.06203(9) 0.00538(16) 0.58396(7) 0.0243(4) Uani 1 1 d . . .
H6A H -0.0445 -0.0654 0.5710 0.029 Uiso 1 1 calc R . .
N7 N 0.04364(10) 0.20699(17) 0.60260(7) 0.0267(4) Uani 1 1 d . . .
H7A H 0.0264 0.1625 0.5691 0.032 Uiso 1 1 calc R . .
N8 N 0.03980(9) 0.29685(16) 0.48425(7) 0.0231(4) Uani 1 1 d . . .
C1 C 0.62223(12) 0.2854(2) 0.09303(9) 0.0259(5) Uani 1 1 d . . .
C2 C 0.67133(12) 0.3960(2) 0.10880(9) 0.0294(5) Uani 1 1 d . . .
H2C H 0.7071 0.4025 0.1482 0.035 Uiso 1 1 calc R . .
C3 C 0.66867(12) 0.4929(2) 0.06909(9) 0.0302(5) Uani 1 1 d . . .
H3B H 0.7019 0.5666 0.0809 0.036 Uiso 1 1 calc R . .
C4 C 0.61735(12) 0.4843(2) 0.01110(9) 0.0279(5) Uani 1 1 d . . .
H4A H 0.6165 0.5515 -0.0169 0.034 Uiso 1 1 calc R . .
C5 C 0.56785(12) 0.3795(2) -0.00600(9) 0.0243(5) Uani 1 1 d . . .
C6 C 0.51418(12) 0.3769(2) -0.07004(9) 0.0284(5) Uani 1 1 d . . .
C7 C 0.40251(12) 0.2555(2) -0.13845(9) 0.0261(5) Uani 1 1 d . . .
C8 C 0.38683(13) 0.3358(2) -0.18856(9) 0.0317(5) Uani 1 1 d . . .
H8A H 0.4195 0.4095 -0.1880 0.038 Uiso 1 1 calc R . .
C9 C 0.32387(13) 0.3087(2) -0.23914(9) 0.0342(6) Uani 1 1 d . . .
H9A H 0.3135 0.3644 -0.2730 0.041 Uiso 1 1 calc R . .
C10 C 0.27623(13) 0.2019(2) -0.24079(9) 0.0356(6) Uani 1 1 d . . .
H10B H 0.2338 0.1829 -0.2759 0.043 Uiso 1 1 calc R . .
C11 C 0.29049(13) 0.1225(2) -0.19110(9) 0.0330(5) Uani 1 1 d . . .
H11A H 0.2571 0.0496 -0.1919 0.040 Uiso 1 1 calc R . .
C12 C 0.35268(12) 0.1482(2) -0.14037(9) 0.0260(5) Uani 1 1 d . . .
C13 C 0.34098(12) 0.1083(2) -0.04103(9) 0.0247(5) Uani 1 1 d . . .
C14 C 0.34410(11) 0.0075(2) 0.00592(9) 0.0232(5) Uani 1 1 d . . .
C15 C 0.30255(12) -0.1048(2) -0.00780(9) 0.0254(5) Uani 1 1 d . . .
H15A H 0.2759 -0.1255 -0.0485 0.030 Uiso 1 1 calc R . .
C16 C 0.29916(12) -0.1898(2) 0.03818(9) 0.0285(5) Uani 1 1 d . . .
H16A H 0.2710 -0.2692 0.0288 0.034 Uiso 1 1 calc R . .
C17 C 0.33622(12) -0.1586(2) 0.09636(10) 0.0304(5) Uani 1 1 d . . .
H17A H 0.3325 -0.2167 0.1271 0.037 Uiso 1 1 calc R . .
C18 C 0.38026(13) -0.0426(2) 0.11296(9) 0.0298(5) Uani 1 1 d . . .
C19 C -0.22642(12) 0.0172(2) 0.38174(9) 0.0300(5) Uani 1 1 d . . .
C20 C -0.26440(12) -0.1017(2) 0.38612(9) 0.0337(6) Uani 1 1 d . . .
H20A H -0.3007 -0.1368 0.3510 0.040 Uiso 1 1 calc R . .
C21 C -0.25100(12) -0.1670(2) 0.43824(9) 0.0314(5) Uani 1 1 d . . .
H21A H -0.2764 -0.2478 0.4392 0.038 Uiso 1 1 calc R . .
C22 C -0.19936(12) -0.1151(2) 0.49115(9) 0.0268(5) Uani 1 1 d . . .
H22A H -0.1887 -0.1616 0.5279 0.032 Uiso 1 1 calc R . .
C23 C -0.16489(11) 0.0013(2) 0.48957(8) 0.0230(5) Uani 1 1 d . . .
C24 C -0.12334(12) 0.0712(2) 0.54711(9) 0.0249(5) Uani 1 1 d . . .
C25 C -0.02513(12) 0.0488(2) 0.64365(8) 0.0252(5) Uani 1 1 d . . .
C26 C -0.04355(12) -0.0113(2) 0.69158(9) 0.0295(5) Uani 1 1 d . . .
H26A H -0.0795 -0.0825 0.6845 0.035 Uiso 1 1 calc R . .
C27 C -0.00959(13) 0.0322(2) 0.74965(9) 0.0326(5) Uani 1 1 d . . .
H27A H -0.0223 -0.0083 0.7825 0.039 Uiso 1 1 calc R . .
C28 C 0.04287(13) 0.1351(2) 0.75938(9) 0.0309(5) Uani 1 1 d . . .
H28A H 0.0661 0.1651 0.7993 0.037 Uiso 1 1 calc R . .
C29 C 0.06245(12) 0.1956(2) 0.71237(9) 0.0288(5) Uani 1 1 d . . .
H29A H 0.0990 0.2659 0.7201 0.035 Uiso 1 1 calc R . .
C30 C 0.02831(12) 0.1528(2) 0.65355(8) 0.0247(5) Uani 1 1 d . . .
C31 C 0.08121(13) 0.3179(2) 0.59857(9) 0.0302(5) Uani 1 1 d . . .
C32 C 0.07828(12) 0.3634(2) 0.53572(9) 0.0259(5) Uani 1 1 d . . .
C33 C 0.11263(12) 0.4792(2) 0.53060(9) 0.0292(5) Uani 1 1 d . . .
H33A H 0.1399 0.5257 0.5658 0.035 Uiso 1 1 calc R . .
C34 C 0.10804(12) 0.5302(2) 0.47391(9) 0.0280(5) Uani 1 1 d . . .
H34A H 0.1311 0.6119 0.4705 0.034 Uiso 1 1 calc R . .
C35 C 0.07060(12) 0.4626(2) 0.42400(9) 0.0279(5) Uani 1 1 d . . .
H35A H 0.0687 0.4976 0.3858 0.033 Uiso 1 1 calc R . .
C36 C 0.03419(12) 0.3416(2) 0.42655(9) 0.0254(5) Uani 1 1 d . . .
N1S1 N 0.53034(10) 0.17385(17) 0.20239(7) 0.0297(4) Uani 1 1 d . . .
H1SG H 0.5586 0.1770 0.1744 0.036 Uiso 1 1 calc R . .
H1SH H 0.4854 0.1239 0.1867 0.036 Uiso 1 1 calc R . .
C1S2 C 0.50455(15) 0.3055(2) 0.21201(10) 0.0421(6) Uani 1 1 d . . .
H1SA H 0.4717 0.3410 0.1737 0.063 Uiso 1 1 calc R . .
H1SB H 0.5520 0.3601 0.2279 0.063 Uiso 1 1 calc R . .
H1SC H 0.4728 0.3030 0.2408 0.063 Uiso 1 1 calc R . .
C1S1 C 0.58070(13) 0.1114(2) 0.25720(9) 0.0394(6) Uani 1 1 d . . .
H1SD H 0.5956 0.0247 0.2474 0.059 Uiso 1 1 calc R . .
H1SE H 0.5506 0.1051 0.2869 0.059 Uiso 1 1 calc R . .
H1SF H 0.6294 0.1627 0.2738 0.059 Uiso 1 1 calc R . .
N2S1 N -0.15282(12) 0.26473(19) 0.29919(8) 0.0422(5) Uani 1 1 d . . .
H2SF H -0.1715 0.2053 0.3214 0.051 Uiso 1 1 calc R . .
H2SH H -0.1015 0.2874 0.3208 0.051 Uiso 1 1 calc R . .
C2S1 C -0.20445(15) 0.3799(2) 0.28993(11) 0.0467(7) Uani 1 1 d . . .
H2SA H -0.2041 0.4161 0.3290 0.070 Uiso 1 1 calc R . .
H2SB H -0.2595 0.3560 0.2676 0.070 Uiso 1 1 calc R . .
H2SD H -0.1841 0.4443 0.2670 0.070 Uiso 1 1 calc R . .
C2S2 C -0.15052(15) 0.2049(3) 0.24205(11) 0.0484(7) Uani 1 1 d . . .
H2SC H -0.1156 0.1288 0.2505 0.073 Uiso 1 1 calc R . .
H2SE H -0.1295 0.2671 0.2186 0.073 Uiso 1 1 calc R . .
H2SG H -0.2050 0.1790 0.2191 0.073 Uiso 1 1 calc R . .

loop_
_atom_site_aniso_label
_atom_site_aniso_U_11
_atom_site_aniso_U_22
_atom_site_aniso_U_33
_atom_site_aniso_U_23
_atom_site_aniso_U_13
_atom_site_aniso_U_12
O1 0.0359(9) 0.0238(9) 0.0287(8) 0.0047(7) 0.0112(7) 0.0005(7)
O2 0.0311(8) 0.0205(9) 0.0323(8) -0.0003(6) 0.0094(6) -0.0061(7)
O3 0.0456(10) 0.0397(10) 0.0368(9) 0.0121(8) 0.0079(8) -0.0130(8)
O4 0.0508(10) 0.0254(10) 0.0325(9) 0.0029(7) 0.0196(7) 0.0099(8)
O5 0.0363(9) 0.0248(9) 0.0313(8) -0.0023(7) 0.0141(7) -0.0094(7)
O6 0.0486(10) 0.0416(11) 0.0259(9) 0.0023(7) 0.0060(7) -0.0125(8)
O9 0.0454(10) 0.0503(11) 0.0252(9) 0.0057(8) 0.0032(7) -0.0116(8)
O10 0.0305(8) 0.0262(9) 0.0349(9) 0.0032(7) 0.0087(7) -0.0047(7)
O11 0.0354(9) 0.0262(9) 0.0299(8) -0.0027(7) 0.0077(7) 0.0040(7)
O12 0.0785(13) 0.0506(12) 0.0247(9) -0.0035(8) 0.0070(8) -0.0344(10)
O13 0.0298(8) 0.0217(9) 0.0254(8) -0.0019(6) 0.0101(6) -0.0061(6)
O14 0.0432(9) 0.0352(10) 0.0233(8) -0.0050(7) 0.0116(7) -0.0067(7)
N1 0.0253(10) 0.0203(10) 0.0312(10) -0.0010(8) 0.0117(8) -0.0021(8)
N2 0.0314(10) 0.0237(11) 0.0263(10) 0.0044(8) 0.0087(8) -0.0014(8)
N3 0.0347(10) 0.0215(10) 0.0258(10) -0.0004(8) 0.0127(8) 0.0019(8)
N4 0.0264(9) 0.0209(10) 0.0254(10) -0.0009(8) 0.0092(7) -0.0047(8)
N5 0.0260(9) 0.0257(11) 0.0247(10) -0.0005(8) 0.0088(8) -0.0047(8)
N6 0.0277(10) 0.0221(10) 0.0222(9) -0.0025(8) 0.0056(8) 0.0034(8)
N7 0.0320(10) 0.0276(11) 0.0211(9) -0.0037(8) 0.0086(7) -0.0045(8)
N8 0.0238(9) 0.0219(11) 0.0250(9) -0.0014(8) 0.0092(7) -0.0008(8)
C1 0.0266(12) 0.0282(13) 0.0254(11) -0.0008(10) 0.0116(9) 0.0013(10)
C2 0.0288(12) 0.0296(14) 0.0301(12) -0.0034(10) 0.0088(10) 0.0000(10)
C3 0.0290(12) 0.0245(13) 0.0389(13) -0.0015(10) 0.0124(10) -0.0034(10)
C4 0.0296(12) 0.0253(13) 0.0315(12) 0.0030(10) 0.0129(10) -0.0009(10)
C5 0.0255(12) 0.0217(13) 0.0286(12) 0.0036(9) 0.0125(9) 0.0035(9)
C6 0.0286(12) 0.0267(14) 0.0325(12) 0.0024(11) 0.0131(10) 0.0010(10)
C7 0.0300(12) 0.0267(13) 0.0245(12) -0.0004(9) 0.0121(9) 0.0038(10)
C8 0.0347(13) 0.0354(14) 0.0289(12) 0.0018(10) 0.0150(10) -0.0001(11)
C9 0.0399(14) 0.0402(15) 0.0241(12) 0.0066(10) 0.0116(10) 0.0073(11)
C10 0.0363(13) 0.0478(16) 0.0227(12) -0.0036(11) 0.0084(10) 0.0006(12)
C11 0.0377(13) 0.0333(14) 0.0304(13) -0.0056(10) 0.0135(11) -0.0053(11)
C12 0.0333(12) 0.0236(13) 0.0235(11) 0.0002(9) 0.0121(9) 0.0031(10)
C13 0.0266(12) 0.0234(13) 0.0248(12) -0.0011(9) 0.0086(9) -0.0018(10)
C14 0.0228(11) 0.0248(13) 0.0247(11) -0.0006(9) 0.0109(9) 0.0024(9)
C15 0.0265(12) 0.0253(13) 0.0259(11) -0.0030(9) 0.0101(9) -0.0009(9)
C16 0.0264(12) 0.0241(13) 0.0371(13) -0.0011(10) 0.0127(10) -0.0044(9)
C17 0.0310(12) 0.0286(14) 0.0341(13) 0.0059(10) 0.0131(10) -0.0059(10)
C18 0.0314(12) 0.0318(14) 0.0266(13) 0.0038(10) 0.0090(10) 0.0001(10)
C19 0.0280(12) 0.0373(15) 0.0241(12) -0.0014(11) 0.0067(9) -0.0024(10)
C20 0.0309(13) 0.0428(16) 0.0273(12) -0.0095(11) 0.0081(10) -0.0094(11)
C21 0.0309(12) 0.0320(14) 0.0347(13) -0.0056(11) 0.0150(10) -0.0097(10)
C22 0.0281(12) 0.0281(14) 0.0267(12) 0.0018(9) 0.0120(9) -0.0011(10)
C23 0.0221(11) 0.0258(13) 0.0225(11) -0.0010(9) 0.0083(9) 0.0028(9)
C24 0.0267(12) 0.0236(13) 0.0273(12) 0.0009(10) 0.0122(9) -0.0043(10)
C25 0.0286(12) 0.0253(13) 0.0212(11) -0.0008(9) 0.0062(9) 0.0049(10)
C26 0.0333(12) 0.0264(13) 0.0287(12) 0.0025(10) 0.0085(10) -0.0003(10)
C27 0.0415(14) 0.0312(14) 0.0262(12) 0.0045(10) 0.0116(10) 0.0032(11)
C28 0.0376(13) 0.0324(14) 0.0221(12) -0.0009(10) 0.0076(10) 0.0046(11)
C29 0.0310(12) 0.0290(13) 0.0255(12) -0.0016(10) 0.0067(9) -0.0008(10)
C30 0.0277(12) 0.0250(13) 0.0227(11) 0.0010(9) 0.0091(9) 0.0040(10)
C31 0.0328(13) 0.0319(14) 0.0254(12) -0.0032(10) 0.0075(10) -0.0056(11)
C32 0.0248(11) 0.0292(13) 0.0236(11) -0.0030(10) 0.0068(9) -0.0017(10)
C33 0.0286(12) 0.0289(14) 0.0297(12) -0.0042(10) 0.0080(9) -0.0068(10)
C34 0.0265(12) 0.0248(13) 0.0355(13) 0.0016(10) 0.0134(10) -0.0024(9)
C35 0.0315(12) 0.0292(14) 0.0259(12) 0.0027(10) 0.0128(10) -0.0008(10)
C36 0.0252(11) 0.0302(13) 0.0219(11) -0.0014(10) 0.0087(9) 0.0033(10)
N1S1 0.0332(11) 0.0318(12) 0.0241(10) -0.0012(8) 0.0082(8) -0.0049(8)
C1S2 0.0544(16) 0.0328(15) 0.0445(15) -0.0024(11) 0.0225(12) -0.0009(12)
C1S1 0.0401(14) 0.0456(16) 0.0306(13) 0.0044(11) 0.0071(11) -0.0008(12)
N2S1 0.0398(12) 0.0475(14) 0.0347(12) 0.0072(10) 0.0032(9) -0.0097(10)
C2S1 0.0578(17) 0.0384(17) 0.0419(15) -0.0046(12) 0.0111(12) -0.0050(13)
C2S2 0.0491(16) 0.0457(17) 0.0527(16) -0.0071(13) 0.0183(13) -0.0031(13)

loop_
_atom_type_symbol
_atom_type_description
_atom_type_scat_dispersion_real
_atom_type_scat_dispersion_imag
_atom_type_scat_source
C C 0.0033 0.0016 'International Tables Vol C Tables 4.2.6.8 and 6.1.1.4'
H H 0.0000 0.0000 'International Tables Vol C Tables 4.2.6.8 and 6.1.1.4'
N N 0.0061 0.0033 'International Tables Vol C Tables 4.2.6.8 and 6.1.1.4'
O O 0.0106 0.0060 'International Tables Vol C Tables 4.2.6.8 and 6.1.1.4'

loop_
_geom_angle_atom_site_label_1
_geom_angle_atom_site_label_2
_geom_angle_atom_site_label_3
_geom_angle
_geom_angle_site_symmetry_1
_geom_angle_site_symmetry_3
_geom_angle_publ_flag
O2 N1 C5 121.21(16) . . ?
O2 N1 C1 116.01(15) . . ?
C5 N1 C1 122.67(17) . . ?
C6 N2 C7 128.37(18) . . ?
C13 N3 C12 119.68(17) . . ?
C14 N4 O5 120.24(15) . . ?
C14 N4 C18 124.27(17) . . ?
O5 N4 C18 115.41(16) . . ?
C23 N5 O10 120.92(16) . . ?
C23 N5 C19 123.66(18) . . ?
O10 N5 C19 115.31(16) . . ?
C24 N6 C25 120.83(17) . . ?
C31 N7 C30 128.10(18) . . ?
O13 N8 C32 121.04(15) . . ?
O13 N8 C36 115.52(15) . . ?
C32 N8 C36 123.43(18) . . ?
O1 C1 N1 118.92(19) . . ?
O1 C1 C2 124.7(2) . . ?
N1 C1 C2 116.33(18) . . ?
C3 C2 C1 121.6(2) . . ?
C2 C3 C4 120.0(2) . . ?
C5 C4 C3 120.4(2) . . ?
C4 C5 N1 118.90(19) . . ?
C4 C5 C6 117.22(18) . . ?
N1 C5 C6 123.88(18) . . ?
O3 C6 N2 125.2(2) . . ?
O3 C6 C5 118.66(19) . . ?
N2 C6 C5 116.14(18) . . ?
C8 C7 C12 118.44(19) . . ?
C8 C7 N2 124.46(19) . . ?
C12 C7 N2 117.07(18) . . ?
C9 C8 C7 120.4(2) . . ?
C10 C9 C8 120.6(2) . . ?
C9 C10 C11 119.6(2) . . ?
C12 C11 C10 120.6(2) . . ?
C11 C12 C7 120.41(19) . . ?
C11 C12 N3 119.68(19) . . ?
C7 C12 N3 119.88(18) . . ?
O4 C13 N3 123.69(19) . . ?
O4 C13 C14 121.48(17) . . ?
N3 C13 C14 114.71(18) . . ?
C15 C14 N4 119.31(18) . . ?
C15 C14 C13 121.37(18) . . ?
N4 C14 C13 118.95(18) . . ?
C14 C15 C16 119.78(19) . . ?
C17 C16 C15 119.8(2) . . ?
C16 C17 C18 122.50(19) . . ?
O6 C18 N4 120.46(19) . . ?
O6 C18 C17 125.26(19) . . ?
N4 C18 C17 114.28(19) . . ?
O9 C19 N5 120.1(2) . . ?
O9 C19 C20 125.12(19) . . ?
N5 C19 C20 114.77(18) . . ?
C21 C20 C19 122.5(2) . . ?
C20 C21 C22 119.8(2) . . ?
C23 C22 C21 119.65(19) . . ?
C22 C23 N5 119.50(18) . . ?
C22 C23 C24 120.51(17) . . ?
N5 C23 C24 119.41(18) . . ?
O11 C24 N6 124.34(19) . . ?
O11 C24 C23 121.27(18) . . ?
N6 C24 C23 114.20(19) . . ?
C26 C25 C30 120.55(19) . . ?
C26 C25 N6 119.66(19) . . ?
C30 C25 N6 119.79(17) . . ?
C27 C26 C25 120.1(2) . . ?
C28 C27 C26 119.3(2) . . ?
C27 C28 C29 121.4(2) . . ?
C28 C29 C30 119.8(2) . . ?
C29 C30 C25 118.80(18) . . ?
C29 C30 N7 124.62(19) . . ?
C25 C30 N7 116.58(18) . . ?
O12 C31 N7 124.79(19) . . ?
O12 C31 C32 118.4(2) . . ?
N7 C31 C32 116.74(18) . . ?
C33 C32 N8 118.84(18) . . ?
C33 C32 C31 117.52(18) . . ?
N8 C32 C31 123.57(19) . . ?
C32 C33 C34 120.48(19) . . ?
C35 C34 C33 119.6(2) . . ?
C34 C35 C36 122.39(19) . . ?
O14 C36 N8 118.40(19) . . ?
O14 C36 C35 126.38(18) . . ?
N8 C36 C35 115.22(18) . . ?
C1S2 N1S1 C1S1 114.06(17) . . ?
C2S1 N2S1 C2S2 112.45(19) . . ?

loop_
_geom_bond_atom_site_label_1
_geom_bond_atom_site_label_2
_geom_bond_distance
_geom_bond_site_symmetry_2
_geom_bond_publ_flag
O1 C1 1.270(2) . ?
O2 N1 1.364(2) . ?
O3 C6 1.227(2) . ?
O4 C13 1.215(2) . ?
O5 N4 1.381(2) . ?
O6 C18 1.250(2) . ?
O9 C19 1.253(2) . ?
O10 N5 1.380(2) . ?
O11 C24 1.221(2) . ?
O12 C31 1.222(2) . ?
O13 N8 1.369(2) . ?
O14 C36 1.256(2) . ?
N1 C5 1.378(3) . ?
N1 C1 1.388(3) . ?
N2 C6 1.342(3) . ?
N2 C7 1.403(3) . ?
N3 C13 1.355(2) . ?
N3 C12 1.430(2) . ?
N4 C14 1.368(2) . ?
N4 C18 1.391(3) . ?
N5 C23 1.371(2) . ?
N5 C19 1.386(2) . ?
N6 C24 1.346(2) . ?
N6 C25 1.423(2) . ?
N7 C31 1.339(3) . ?
N7 C30 1.402(2) . ?
N8 C32 1.376(2) . ?
N8 C36 1.394(2) . ?
C1 C2 1.413(3) . ?
C2 C3 1.355(3) . ?
C3 C4 1.389(3) . ?
C4 C5 1.372(3) . ?
C5 C6 1.512(3) . ?
C7 C8 1.393(3) . ?
C7 C12 1.402(3) . ?
C8 C9 1.385(3) . ?
C9 C10 1.377(3) . ?
C10 C11 1.380(3) . ?
C11 C12 1.377(3) . ?
C13 C14 1.500(3) . ?
C14 C15 1.359(3) . ?
C15 C16 1.399(3) . ?
C16 C17 1.359(3) . ?
C17 C18 1.419(3) . ?
C19 C20 1.416(3) . ?
C20 C21 1.347(3) . ?
C21 C22 1.404(3) . ?
C22 C23 1.353(3) . ?
C23 C24 1.510(3) . ?
C25 C26 1.390(3) . ?
C25 C30 1.398(3) . ?
C26 C27 1.384(3) . ?
C27 C28 1.378(3) . ?
C28 C29 1.383(3) . ?
C29 C30 1.396(3) . ?
C31 C32 1.520(3) . ?
C32 C33 1.361(3) . ?
C33 C34 1.399(3) . ?
C34 C35 1.351(3) . ?
C35 C36 1.414(3) . ?
N1S1 C1S2 1.473(3) . ?
N1S1 C1S1 1.472(3) . ?
N2S1 C2S1 1.472(3) . ?
N2S1 C2S2 1.475(3) . ?
